data_7023504
loop_
_publ_author_name
'Li, Yan'
'Wang, Jinjin'
'Wu, Yile'
'Zhu, Hongping'
'Samuel, Prinson P.'
'Roesky, Herbert W.'

_publ_section_title
;
 Synthesis of metallasiloxanes of group 13-15 and their application in
 catalysis.
;
_journal_issue 37
_journal_name_full 'Dalton transactions (Cambridge, England : 2003)'
_journal_page_first 13715
_journal_page_last 13722
_journal_paper_doi 10.1039/c3dt51408k
_journal_volume 42
_journal_year 2013
_chemical_formula_sum 'C70 H119 Bi4 N4 O12 Si8'
_chemical_formula_weight 2269.33
_chemical_name_systematic
; 
 ? 
;
_space_group_IT_number 14
_symmetry_cell_setting monoclinic
_symmetry_space_group_name_Hall '-P 2ybc'
_symmetry_space_group_name_H-M 'P 1 21/c 1'
_atom_sites_solution_hydrogens geom
_atom_sites_solution_primary direct
_atom_sites_solution_secondary difmap
_audit_creation_method SHELXL-97
_cell_angle_alpha 90.00
_cell_angle_beta 92.249(3)
_cell_angle_gamma 90.00
_cell_formula_units_Z 4
_cell_length_a 15.5155(5)
_cell_length_b 21.6905(6)
_cell_length_c 27.1120(7)
_cell_measurement_reflns_used 7225
_cell_measurement_temperature 173(2)
_cell_measurement_theta_max 29.0251
_cell_measurement_theta_min 2.6991
_cell_volume 9117.2(5)
_computing_cell_refinement CrysAlisPro
_computing_data_collection CrysAlisPro
_computing_data_reduction CrysAlisPro
_computing_molecular_graphics 'Bruker SHELXTL'
_computing_publication_material 'Bruker SHELXTL'
_computing_structure_refinement 'SHELXL-97 (Sheldrick, 1997)'
_computing_structure_solution 'SHELXS-97 (Sheldrick, 1990)'
_diffrn_ambient_temperature 173(2)
_diffrn_detector_area_resol_mean 16.1903
_diffrn_measured_fraction_theta_full 0.999
_diffrn_measured_fraction_theta_max 0.999
_diffrn_measurement_device_type 'Xcalibur, Sapphire3, Gemini ultra'
_diffrn_measurement_method 'phi and omega scans'
_diffrn_radiation_monochromator graphite
_diffrn_radiation_source 'Enhanced (Mo) X-ray Source'
_diffrn_radiation_type MoK\a
_diffrn_radiation_wavelength 0.71073
_diffrn_reflns_av_R_equivalents 0.1286
_diffrn_reflns_av_unetI/netI 0.1347
_diffrn_reflns_limit_h_max 19
_diffrn_reflns_limit_h_min -19
_diffrn_reflns_limit_k_max 26
_diffrn_reflns_limit_k_min -26
_diffrn_reflns_limit_l_max 29
_diffrn_reflns_limit_l_min -33
_diffrn_reflns_number 65416
_diffrn_reflns_theta_full 26.00
_diffrn_reflns_theta_max 26.00
_diffrn_reflns_theta_min 2.71
_exptl_absorpt_coefficient_mu 7.854
_exptl_absorpt_correction_T_max 0.6948
_exptl_absorpt_correction_T_min 0.3026
_exptl_absorpt_correction_type multi-scan
_exptl_absorpt_process_details empirical
_exptl_crystal_colour colorless
_exptl_crystal_density_diffrn 1.653
_exptl_crystal_density_meas ?
_exptl_crystal_density_method 'not measured'
_exptl_crystal_description stick
_exptl_crystal_F_000 4428
_exptl_crystal_size_max 0.20
_exptl_crystal_size_mid 0.05
_exptl_crystal_size_min 0.05
_refine_diff_density_max 1.499
_refine_diff_density_min -1.129
_refine_diff_density_rms 0.231
_refine_ls_extinction_method none
_refine_ls_goodness_of_fit_ref 1.014
_refine_ls_hydrogen_treatment 'refined in a riding mode to the carrier atom'
_refine_ls_matrix_type full
_refine_ls_number_parameters 900
_refine_ls_number_reflns 17902
_refine_ls_number_restraints 391
_refine_ls_restrained_S_all 1.006
_refine_ls_R_factor_all 0.1181
_refine_ls_R_factor_gt 0.0664
_refine_ls_shift/su_max 0.012
_refine_ls_shift/su_mean 0.000
_refine_ls_structure_factor_coef Fsqd
_refine_ls_weighting_details 'calc w=1/[\s^2^(Fo^2^)+(0.0205P)^2^+0.0000P] where P=(Fo^2^+2Fc^2^)/3'
_refine_ls_weighting_scheme calc
_refine_ls_wR_factor_gt 0.0958
_refine_ls_wR_factor_ref 0.1092
_reflns_number_gt 11664
_reflns_number_total 17902
_reflns_threshold_expression >2sigma(I)
_cod_data_source_file c3dt51408k.txt
_cod_data_source_block compound_5
_cod_depositor_comments
;
The following automatic conversions were performed:

'_symmetry_cell_setting' value 'Monoclinic' changed to 'monoclinic'
according to /home/saulius/struct/CIF-dictionaries/cif_core.dic
dictionary named 'cif_core.dic' version 2.4.2 from 2011-04-26.

Automatic conversion script
Id: cif_fix_values 1891 2012-01-12 08:04:46Z andrius 

The following automatic conversions were performed:

'_exptl_crystal_density_meas' value 'not measured' was changed to '?'
- the value is perceived as not measured.

Automatic conversion script
Id: cif_fix_values 3008 2015-01-20 13:52:24Z robertas 
;
_cod_original_sg_symbol_H-M P2(1)/c
_cod_database_code 7023504

loop_
_symmetry_equiv_pos_as_xyz
'x, y, z'
'-x, y+1/2, -z+1/2'
'-x, -y, -z'
'x, -y-1/2, z-1/2'

loop_
_atom_site_label
_atom_site_type_symbol
_atom_site_fract_x
_atom_site_fract_y
_atom_site_fract_z
_atom_site_U_iso_or_equiv
_atom_site_adp_type
_atom_site_occupancy
_atom_site_symmetry_multiplicity
_atom_site_calc_flag
_atom_site_refinement_flags
_atom_site_disorder_assembly
_atom_site_disorder_group
Bi1 Bi 0.44347(3) 0.677454(19) 0.841527(16) 0.02199(11) Uani 1 1 d . . .
Bi2 Bi 0.13176(3) 0.70001(2) 0.792243(15) 0.02130(11) Uani 1 1 d . . .
Bi3 Bi 0.23655(3) 0.771145(19) 0.959058(15) 0.02038(11) Uani 1 1 d . . .
Bi4 Bi 0.32392(3) 0.896601(19) 0.804806(16) 0.02372(11) Uani 1 1 d . . .
Si1 Si 0.2484(2) 0.63756(14) 0.89075(11) 0.0209(7) Uani 1 1 d . . .
Si2 Si 0.1426(2) 0.83276(14) 0.85084(11) 0.0207(7) Uani 1 1 d . . .
Si3 Si 0.4107(2) 0.81581(14) 0.90349(11) 0.0212(7) Uani 1 1 d . . .
Si4 Si 0.3328(2) 0.75153(14) 0.75451(11) 0.0196(7) Uani 1 1 d . . .
Si11 Si 0.2073(2) 0.55045(16) 0.97675(12) 0.0337(9) Uani 1 1 d . . .
Si21 Si -0.0034(2) 0.92822(17) 0.85361(13) 0.0341(9) Uani 1 1 d . . .
Si31 Si 0.5593(2) 0.88194(16) 0.95979(14) 0.0347(9) Uani 1 1 d . . .
Si41 Si 0.3797(2) 0.75444(16) 0.64562(12) 0.0323(9) Uani 1 1 d . . .
O11 O 0.1648(4) 0.6584(3) 0.8580(3) 0.0279(19) Uani 1 1 d . . .
O12 O 0.2652(4) 0.6829(3) 0.9385(2) 0.0218(18) Uani 1 1 d . . .
O13 O 0.3308(5) 0.6325(3) 0.8566(2) 0.0254(19) Uani 1 1 d . . .
O21 O 0.1969(5) 0.8759(3) 0.8139(2) 0.0228(18) Uani 1 1 d . . .
O22 O 0.0860(4) 0.7809(3) 0.8202(3) 0.0236(18) Uani 1 1 d . . .
O23 O 0.2075(4) 0.7988(3) 0.8892(2) 0.0210(17) Uani 1 1 d . . .
O31 O 0.3767(5) 0.8766(3) 0.8741(3) 0.0283(19) Uani 1 1 d . . .
O32 O 0.3584(4) 0.8061(3) 0.9538(2) 0.0202(17) Uani 1 1 d . . .
O33 O 0.3980(4) 0.7576(3) 0.8672(2) 0.0219(18) Uani 1 1 d . . .
O41 O 0.4091(4) 0.7040(3) 0.7710(2) 0.0264(19) Uani 1 1 d . . .
O42 O 0.2489(5) 0.7384(3) 0.7853(2) 0.0247(18) Uani 1 1 d . . .
O43 O 0.3620(5) 0.8223(3) 0.7629(2) 0.0247(18) Uani 1 1 d . . .
N1 N 0.2305(6) 0.5645(4) 0.9154(3) 0.025(2) Uani 1 1 d . . .
N2 N 0.0711(6) 0.8795(4) 0.8823(3) 0.025(2) Uani 1 1 d . . .
N3 N 0.5206(6) 0.8241(4) 0.9199(3) 0.027(2) Uani 1 1 d . . .
N4 N 0.3075(6) 0.7390(4) 0.6913(3) 0.019(2) Uani 1 1 d . . .
C11 C 0.2328(7) 0.5145(3) 0.8819(3) 0.053(2) Uani 1 1 d GU . .
C12 C 0.3103(6) 0.4844(4) 0.8746(3) 0.058(2) Uani 1 1 d GU . .
C13 C 0.3128(6) 0.4344(4) 0.8426(3) 0.062(3) Uani 1 1 d GU . .
H13A H 0.3658 0.4138 0.8377 0.074 Uiso 1 1 calc R . .
C14 C 0.2377(7) 0.4146(3) 0.8178(3) 0.065(3) Uani 1 1 d GU . .
H14A H 0.2394 0.3804 0.7960 0.078 Uiso 1 1 calc R . .
C15 C 0.1602(6) 0.4447(4) 0.8251(3) 0.062(3) Uani 1 1 d GU . .
H15A H 0.1088 0.4312 0.8081 0.074 Uiso 1 1 calc R . .
C16 C 0.1577(6) 0.4947(4) 0.8571(3) 0.055(2) Uani 1 1 d GU . .
C17 C 0.1899(9) 0.4669(5) 0.9866(4) 0.049(4) Uani 1 1 d . . .
H17A H 0.1308 0.4560 0.9759 0.074 Uiso 1 1 calc R . .
H17B H 0.1989 0.4572 1.0218 0.074 Uiso 1 1 calc R . .
H17C H 0.2307 0.4432 0.9675 0.074 Uiso 1 1 calc R . .
C18 C 0.1076(8) 0.5914(6) 0.9933(4) 0.046(4) Uani 1 1 d . . .
H18A H 0.1162 0.6360 0.9903 0.068 Uiso 1 1 calc R . .
H18B H 0.0941 0.5814 1.0274 0.068 Uiso 1 1 calc R . .
H18C H 0.0597 0.5785 0.9711 0.068 Uiso 1 1 calc R . .
C19 C 0.2970(8) 0.5743(6) 1.0208(4) 0.045(4) Uani 1 1 d . . .
H19A H 0.3123 0.6174 1.0145 0.068 Uiso 1 1 calc R . .
H19B H 0.3473 0.5480 1.0161 0.068 Uiso 1 1 calc R . .
H19C H 0.2783 0.5701 1.0547 0.068 Uiso 1 1 calc R . .
C21 C 0.0738(5) 0.8713(4) 0.9357(2) 0.031(3) Uani 1 1 d G . .
C22 C 0.0263(5) 0.8243(4) 0.9565(3) 0.039(3) Uani 1 1 d G . .
C23 C 0.0325(6) 0.8142(4) 1.0072(3) 0.052(4) Uani 1 1 d G . .
H23A H 0.0001 0.7821 1.0214 0.062 Uiso 1 1 calc R . .
C24 C 0.0862(6) 0.8510(5) 1.0370(2) 0.066(5) Uani 1 1 d G . .
H24A H 0.0904 0.8441 1.0716 0.079 Uiso 1 1 calc R . .
C25 C 0.1336(5) 0.8980(4) 1.0162(3) 0.048(4) Uani 1 1 d G . .
H25A H 0.1703 0.9232 1.0366 0.057 Uiso 1 1 calc R . .
C26 C 0.1274(5) 0.9082(3) 0.9656(3) 0.035(3) Uani 1 1 d G . .
C27 C -0.0786(8) 0.9596(6) 0.8991(5) 0.051(4) Uani 1 1 d . . .
H27A H -0.0455 0.9748 0.9281 0.076 Uiso 1 1 calc R . .
H27B H -0.1180 0.9270 0.9091 0.076 Uiso 1 1 calc R . .
H27C H -0.1119 0.9936 0.8840 0.076 Uiso 1 1 calc R . .
C28 C -0.0649(8) 0.8873(7) 0.8053(5) 0.059(5) Uani 1 1 d . . .
H28A H -0.0252 0.8692 0.7820 0.088 Uiso 1 1 calc R . .
H28B H -0.1037 0.9162 0.7877 0.088 Uiso 1 1 calc R . .
H28C H -0.0988 0.8545 0.8201 0.088 Uiso 1 1 calc R . .
C29 C 0.0528(8) 0.9925(6) 0.8233(5) 0.055(4) Uani 1 1 d . . .
H29A H 0.1031 0.9764 0.8067 0.082 Uiso 1 1 calc R . .
H29B H 0.0718 1.0228 0.8483 0.082 Uiso 1 1 calc R . .
H29C H 0.0134 1.0122 0.7990 0.082 Uiso 1 1 calc R . .
C31 C 0.5754(4) 0.7764(3) 0.9037(3) 0.028(3) Uani 1 1 d G . .
C32 C 0.5907(5) 0.7242(4) 0.9324(2) 0.033(3) Uani 1 1 d G . .
C33 C 0.6433(5) 0.6774(3) 0.9155(3) 0.042(4) Uani 1 1 d G . .
H33A H 0.6538 0.6417 0.9351 0.051 Uiso 1 1 calc R . .
C34 C 0.6807(5) 0.6830(3) 0.8699(3) 0.059(5) Uani 1 1 d G . .
H34A H 0.7166 0.6510 0.8584 0.070 Uiso 1 1 calc R . .
C35 C 0.6653(5) 0.7352(4) 0.8412(3) 0.041(3) Uani 1 1 d G . .
H35A H 0.6908 0.7390 0.8101 0.049 Uiso 1 1 calc R . .
C36 C 0.6127(5) 0.7819(3) 0.8581(3) 0.034(3) Uani 1 1 d G . .
C37 C 0.6750(8) 0.8715(6) 0.9700(5) 0.064(5) Uani 1 1 d . . .
H37A H 0.7046 0.8830 0.9401 0.097 Uiso 1 1 calc R . .
H37B H 0.6872 0.8282 0.9780 0.097 Uiso 1 1 calc R . .
H37C H 0.6956 0.8977 0.9975 0.097 Uiso 1 1 calc R . .
C38 C 0.5083(9) 0.8801(7) 1.0203(5) 0.064(5) Uani 1 1 d . . .
H38A H 0.4454 0.8819 1.0153 0.097 Uiso 1 1 calc R . .
H38B H 0.5280 0.9156 1.0401 0.097 Uiso 1 1 calc R . .
H38C H 0.5244 0.8419 1.0377 0.097 Uiso 1 1 calc R . .
C39 C 0.5345(9) 0.9572(6) 0.9326(5) 0.063(5) Uani 1 1 d . . .
H39A H 0.5638 0.9614 0.9014 0.095 Uiso 1 1 calc R . .
H39B H 0.5543 0.9898 0.9554 0.095 Uiso 1 1 calc R . .
H39C H 0.4720 0.9609 0.9264 0.095 Uiso 1 1 calc R . .
C41 C 0.2259(4) 0.7088(3) 0.6811(2) 0.020(3) Uani 1 1 d G . .
C42 C 0.1529(5) 0.7446(2) 0.6713(3) 0.024(3) Uani 1 1 d G . .
C43 C 0.0726(4) 0.7167(3) 0.6650(2) 0.031(3) Uani 1 1 d G . .
H43A H 0.0227 0.7411 0.6582 0.037 Uiso 1 1 calc R . .
C44 C 0.0652(4) 0.6530(3) 0.6685(3) 0.033(3) Uani 1 1 d G . .
H44A H 0.0103 0.6339 0.6642 0.040 Uiso 1 1 calc R . .
C45 C 0.1382(5) 0.6172(2) 0.6783(3) 0.038(3) Uani 1 1 d G . .
H45A H 0.1332 0.5736 0.6807 0.045 Uiso 1 1 calc R . .
C46 C 0.2185(4) 0.6451(3) 0.6846(2) 0.024(3) Uani 1 1 d G . .
C47 C 0.4075(9) 0.8379(6) 0.6450(5) 0.062(5) Uani 1 1 d . . .
H47A H 0.3559 0.8620 0.6357 0.094 Uiso 1 1 calc R . .
H47B H 0.4520 0.8452 0.6209 0.094 Uiso 1 1 calc R . .
H47C H 0.4293 0.8505 0.6779 0.094 Uiso 1 1 calc R . .
C48 C 0.4834(8) 0.7110(7) 0.6561(5) 0.063(5) Uani 1 1 d . . .
H48A H 0.4724 0.6667 0.6527 0.095 Uiso 1 1 calc R . .
H48B H 0.5073 0.7198 0.6893 0.095 Uiso 1 1 calc R . .
H48C H 0.5247 0.7239 0.6316 0.095 Uiso 1 1 calc R . .
C49 C 0.3307(8) 0.7341(6) 0.5847(4) 0.041(3) Uani 1 1 d . . .
H49A H 0.2731 0.7525 0.5811 0.061 Uiso 1 1 calc R . .
H49B H 0.3260 0.6891 0.5820 0.061 Uiso 1 1 calc R . .
H49C H 0.3669 0.7498 0.5587 0.061 Uiso 1 1 calc R . .
C121 C 0.3947(10) 0.5005(6) 0.8993(6) 0.058(4) Uani 1 1 d . . .
H12A H 0.3857 0.5412 0.9157 0.070 Uiso 1 1 calc R . .
C122 C 0.4263(10) 0.4568(6) 0.9402(6) 0.076(5) Uani 1 1 d . . .
H12B H 0.4781 0.4740 0.9569 0.114 Uiso 1 1 calc R . .
H12C H 0.4401 0.4167 0.9259 0.114 Uiso 1 1 calc R . .
H12D H 0.3811 0.4516 0.9641 0.114 Uiso 1 1 calc R . .
C123 C 0.4675(10) 0.5103(7) 0.8645(6) 0.075(5) Uani 1 1 d . . .
H12E H 0.4519 0.5434 0.8412 0.112 Uiso 1 1 calc R . .
H12F H 0.4776 0.4722 0.8463 0.112 Uiso 1 1 calc R . .
H12G H 0.5201 0.5218 0.8836 0.112 Uiso 1 1 calc R . .
C161 C 0.0709(9) 0.5250(7) 0.8620(5) 0.056(4) Uani 1 1 d . . .
H16A H 0.0803 0.5639 0.8813 0.068 Uiso 1 1 calc R . .
C162 C 0.0068(9) 0.4856(7) 0.8892(5) 0.076(6) Uani 1 1 d . . .
H16B H 0.0351 0.4686 0.9192 0.114 Uiso 1 1 calc R . .
H16C H -0.0137 0.4519 0.8678 0.114 Uiso 1 1 calc R . .
H16D H -0.0423 0.5111 0.8983 0.114 Uiso 1 1 calc R . .
C163 C 0.0325(10) 0.5433(7) 0.8105(5) 0.069(5) Uani 1 1 d . . .
H16E H -0.0191 0.5686 0.8144 0.104 Uiso 1 1 calc R . .
H16F H 0.0170 0.5059 0.7918 0.104 Uiso 1 1 calc R . .
H16G H 0.0753 0.5668 0.7927 0.104 Uiso 1 1 calc R . .
C221 C -0.0359(7) 0.7831(6) 0.9268(5) 0.043(4) Uani 1 1 d . . .
H22A H -0.0327 0.7964 0.8915 0.052 Uiso 1 1 calc R . .
C222 C -0.1287(9) 0.7907(8) 0.9403(6) 0.087(6) Uani 1 1 d . . .
H22B H -0.1397 0.8340 0.9482 0.130 Uiso 1 1 calc R . .
H22C H -0.1400 0.7649 0.9691 0.130 Uiso 1 1 calc R . .
H22D H -0.1668 0.7780 0.9124 0.130 Uiso 1 1 calc R . .
C223 C -0.0123(8) 0.7151(6) 0.9282(5) 0.054(4) Uani 1 1 d . . .
H22E H -0.0510 0.6923 0.9054 0.081 Uiso 1 1 calc R . .
H22F H -0.0182 0.6993 0.9618 0.081 Uiso 1 1 calc R . .
H22G H 0.0474 0.7099 0.9185 0.081 Uiso 1 1 calc R . .
C261 C 0.1787(9) 0.9599(6) 0.9442(5) 0.052(4) Uani 1 1 d . . .
H26A H 0.1782 0.9549 0.9076 0.063 Uiso 1 1 calc R . .
C262 C 0.1374(9) 1.0230(6) 0.9561(6) 0.066(5) Uani 1 1 d . . .
H26B H 0.0786 1.0246 0.9415 0.098 Uiso 1 1 calc R . .
H26C H 0.1718 1.0562 0.9422 0.098 Uiso 1 1 calc R . .
H26D H 0.1357 1.0281 0.9919 0.098 Uiso 1 1 calc R . .
C263 C 0.2726(8) 0.9622(6) 0.9636(5) 0.056(4) Uani 1 1 d . . .
H26E H 0.3017 0.9238 0.9550 0.085 Uiso 1 1 calc R . .
H26F H 0.2743 0.9671 0.9995 0.085 Uiso 1 1 calc R . .
H26G H 0.3018 0.9971 0.9486 0.085 Uiso 1 1 calc R . .
C321 C 0.5511(8) 0.7151(6) 0.9812(5) 0.043(4) Uani 1 1 d . . .
H32A H 0.5182 0.7537 0.9880 0.051 Uiso 1 1 calc R . .
C322 C 0.6186(9) 0.7084(6) 1.0234(5) 0.064(5) Uani 1 1 d . . .
H32B H 0.6584 0.7435 1.0231 0.097 Uiso 1 1 calc R . .
H32C H 0.6508 0.6700 1.0193 0.097 Uiso 1 1 calc R . .
H32D H 0.5898 0.7075 1.0550 0.097 Uiso 1 1 calc R . .
C323 C 0.4858(8) 0.6620(5) 0.9821(5) 0.045(4) Uani 1 1 d . . .
H32E H 0.4400 0.6690 0.9568 0.067 Uiso 1 1 calc R . .
H32F H 0.4606 0.6600 1.0147 0.067 Uiso 1 1 calc R . .
H32G H 0.5151 0.6230 0.9755 0.067 Uiso 1 1 calc R . .
C361 C 0.6031(8) 0.8368(6) 0.8258(5) 0.043(4) Uani 1 1 d . . .
H36A H 0.5552 0.8619 0.8391 0.052 Uiso 1 1 calc R . .
C362 C 0.6821(10) 0.8773(7) 0.8277(5) 0.072(5) Uani 1 1 d . . .
H36B H 0.6943 0.8907 0.8618 0.108 Uiso 1 1 calc R . .
H36C H 0.6718 0.9134 0.8066 0.108 Uiso 1 1 calc R . .
H36D H 0.7314 0.8540 0.8160 0.108 Uiso 1 1 calc R . .
C363 C 0.5784(8) 0.8238(7) 0.7716(5) 0.057(4) Uani 1 1 d . . .
H36E H 0.5255 0.7991 0.7695 0.086 Uiso 1 1 calc R . .
H36F H 0.6251 0.8012 0.7564 0.086 Uiso 1 1 calc R . .
H36G H 0.5687 0.8629 0.7541 0.086 Uiso 1 1 calc R . .
C421 C 0.1563(8) 0.8142(6) 0.6661(5) 0.041(4) Uani 1 1 d . . .
H42A H 0.2169 0.8276 0.6744 0.050 Uiso 1 1 calc R . .
C422 C 0.1339(10) 0.8342(7) 0.6129(5) 0.074(6) Uani 1 1 d . . .
H42B H 0.1361 0.8792 0.6107 0.111 Uiso 1 1 calc R . .
H42C H 0.0758 0.8198 0.6033 0.111 Uiso 1 1 calc R . .
H42D H 0.1756 0.8162 0.5908 0.111 Uiso 1 1 calc R . .
C423 C 0.0977(9) 0.8478(6) 0.7002(4) 0.048(4) Uani 1 1 d . . .
H42E H 0.1121 0.8360 0.7344 0.072 Uiso 1 1 calc R . .
H42F H 0.0376 0.8369 0.6919 0.072 Uiso 1 1 calc R . .
H42G H 0.1054 0.8924 0.6964 0.072 Uiso 1 1 calc R . .
C461 C 0.2970(8) 0.6031(5) 0.6942(4) 0.037(3) Uani 1 1 d . . .
H46A H 0.3483 0.6299 0.7016 0.045 Uiso 1 1 calc R . .
C462 C 0.3145(9) 0.5654(6) 0.6476(5) 0.054(4) Uani 1 1 d . . .
H46B H 0.3148 0.5930 0.6189 0.081 Uiso 1 1 calc R . .
H46C H 0.2691 0.5344 0.6424 0.081 Uiso 1 1 calc R . .
H46D H 0.3706 0.5450 0.6516 0.081 Uiso 1 1 calc R . .
C463 C 0.2841(9) 0.5621(5) 0.7386(4) 0.046(4) Uani 1 1 d . . .
H46E H 0.2761 0.5877 0.7678 0.069 Uiso 1 1 calc R . .
H46F H 0.3348 0.5357 0.7441 0.069 Uiso 1 1 calc R . .
H46G H 0.2329 0.5362 0.7325 0.069 Uiso 1 1 calc R . .
C51 C -0.1197(14) 0.7028(10) 0.7721(8) 0.030(6) Uiso 0.50 1 d PD . .
H51A H -0.1098 0.7346 0.7973 0.045 Uiso 0.50 1 calc PR . .
H51B H -0.0642 0.6858 0.7626 0.045 Uiso 0.50 1 calc PR . .
H51C H -0.1553 0.6699 0.7853 0.045 Uiso 0.50 1 calc PR . .
C52 C -0.161(2) 0.7281(15) 0.7319(11) 0.085(11) Uiso 0.50 1 d PD . .
H52A H -0.2139 0.7436 0.7468 0.102 Uiso 0.50 1 calc PR . .
H52B H -0.1254 0.7654 0.7274 0.102 Uiso 0.50 1 calc PR . .
C53 C -0.189(2) 0.7190(14) 0.6873(11) 0.076(10) Uiso 0.50 1 d PD . .
H53A H -0.2265 0.6829 0.6927 0.091 Uiso 0.50 1 calc PR . .
H53B H -0.1364 0.7011 0.6735 0.091 Uiso 0.50 1 calc PR . .
C54 C -0.228(2) 0.7415(14) 0.6450(11) 0.070(10) Uiso 0.50 1 d PD . .
H54A H -0.2785 0.7153 0.6370 0.084 Uiso 0.50 1 calc PR . .
H54B H -0.2495 0.7832 0.6524 0.084 Uiso 0.50 1 calc PR . .
C55 C -0.181(2) 0.7457(16) 0.6034(13) 0.106(14) Uiso 0.50 1 d PD . .
H55A H -0.2168 0.7259 0.5768 0.127 Uiso 0.50 1 calc PR . .
H55B H -0.1303 0.7186 0.6092 0.127 Uiso 0.50 1 calc PR . .
C56 C -0.150(2) 0.7989(15) 0.5833(13) 0.097(12) Uiso 0.50 1 d PD . .
H56A H -0.1075 0.7885 0.5588 0.145 Uiso 0.50 1 calc PR . .
H56B H -0.1224 0.8242 0.6094 0.145 Uiso 0.50 1 calc PR . .
H56C H -0.1976 0.8220 0.5673 0.145 Uiso 0.50 1 calc PR . .
C1 C 0.2971(15) 1.0297(13) 0.7348(11) 0.114(9) Uani 0.55(3) 1 d PGDU A 2
C2 C 0.3820(18) 1.0146(12) 0.7255(9) 0.114(9) Uani 0.55(3) 1 d PGU A 2
H2A H 0.3960 0.9985 0.6942 0.137 Uiso 0.55(3) 1 calc PR A 2
C3 C 0.4464(12) 1.0229(11) 0.7620(12) 0.113(9) Uani 0.55(3) 1 d PGU A 2
H3A H 0.5044 1.0126 0.7556 0.136 Uiso 0.55(3) 1 calc PR A 2
C4 C 0.4258(16) 1.0464(12) 0.8078(10) 0.113(9) Uani 0.55(3) 1 d PGU A 2
H4A H 0.4698 1.0521 0.8327 0.136 Uiso 0.55(3) 1 calc PR A 2
C5 C 0.3409(19) 1.0615(13) 0.8170(9) 0.114(9) Uani 0.55(3) 1 d PGU A 2
H5A H 0.3269 1.0775 0.8483 0.137 Uiso 0.55(3) 1 calc PR A 2
C6 C 0.2765(12) 1.0531(13) 0.7805(12) 0.113(9) Uani 0.55(3) 1 d PGU A 2
H6A H 0.2185 1.0635 0.7869 0.136 Uiso 0.55(3) 1 calc PR A 2
C7 C 0.221(2) 1.0200(15) 0.7003(16) 0.115(9) Uani 0.55(3) 1 d PDU A 2
H7AA H 0.2401 1.0157 0.6665 0.173 Uiso 0.55(3) 1 calc PR A 2
H7AB H 0.1818 1.0554 0.7021 0.173 Uiso 0.55(3) 1 calc PR A 2
H7AC H 0.1902 0.9825 0.7097 0.173 Uiso 0.55(3) 1 calc PR A 2
C1A C 0.304(2) 1.0320(16) 0.7273(10) 0.101(9) Uani 0.45(3) 1 d PGDU A 1
C2A C 0.392(2) 1.0389(15) 0.7379(11) 0.101(9) Uani 0.45(3) 1 d PGU A 1
H2AA H 0.4318 1.0348 0.7123 0.121 Uiso 0.45(3) 1 calc PR A 1
C3A C 0.4216(16) 1.0518(16) 0.7858(13) 0.101(9) Uani 0.45(3) 1 d PGU A 1
H3AA H 0.4817 1.0566 0.7930 0.121 Uiso 0.45(3) 1 calc PR A 1
C4A C 0.363(2) 1.0578(16) 0.8232(9) 0.101(9) Uani 0.45(3) 1 d PGU A 1
H4AA H 0.3837 1.0666 0.8559 0.121 Uiso 0.45(3) 1 calc PR A 1
C5A C 0.276(2) 1.0509(16) 0.8126(11) 0.101(9) Uani 0.45(3) 1 d PGU A 1
H5AA H 0.2358 1.0549 0.8382 0.121 Uiso 0.45(3) 1 calc PR A 1
C6A C 0.2459(16) 1.0380(16) 0.7647(13) 0.101(9) Uani 0.45(3) 1 d PGU A 1
H6AA H 0.1859 1.0332 0.7575 0.121 Uiso 0.45(3) 1 calc PR A 1
C7A C 0.276(3) 1.0034(19) 0.6750(13) 0.102(9) Uani 0.45(3) 1 d PDU A 1
H7A H 0.3275 0.9866 0.6595 0.152 Uiso 0.45(3) 1 calc PR A 1
H7B H 0.2505 1.0356 0.6539 0.152 Uiso 0.45(3) 1 calc PR A 1
H7C H 0.2345 0.9703 0.6795 0.152 Uiso 0.45(3) 1 calc PR A 1

loop_
_atom_site_aniso_label
_atom_site_aniso_U_11
_atom_site_aniso_U_22
_atom_site_aniso_U_33
_atom_site_aniso_U_23
_atom_site_aniso_U_13
_atom_site_aniso_U_12
Bi1 0.0215(2) 0.0217(2) 0.0227(2) -0.0004(2) 0.00045(19) 0.00394(19)
Bi2 0.0231(2) 0.0243(2) 0.0163(2) -0.00066(19) -0.00182(19) -0.00200(19)
Bi3 0.0218(2) 0.0242(2) 0.0151(2) -0.00120(19) 0.00025(18) 0.00139(19)
Bi4 0.0296(3) 0.0182(2) 0.0235(2) 0.0012(2) 0.0028(2) 0.0005(2)
Si1 0.0257(19) 0.0186(18) 0.0186(17) 0.0012(14) 0.0019(15) -0.0013(14)
Si2 0.0211(18) 0.0253(18) 0.0156(17) 0.0005(14) -0.0007(14) 0.0031(14)
Si3 0.0194(18) 0.0196(18) 0.0244(18) -0.0021(14) -0.0021(14) -0.0001(13)
Si4 0.0212(18) 0.0188(17) 0.0188(17) -0.0021(14) 0.0019(14) 0.0015(13)
Si11 0.049(2) 0.032(2) 0.0199(19) 0.0064(16) 0.0021(17) -0.0059(17)
Si21 0.033(2) 0.042(2) 0.028(2) 0.0021(17) -0.0001(17) 0.0219(17)
Si31 0.028(2) 0.026(2) 0.049(2) -0.0150(18) -0.0041(18) -0.0013(15)
Si41 0.033(2) 0.044(2) 0.0203(18) 0.0027(17) 0.0054(16) -0.0037(17)
O11 0.023(5) 0.030(5) 0.031(5) -0.001(4) -0.005(4) -0.006(3)
O12 0.024(4) 0.031(5) 0.010(4) 0.003(3) 0.003(3) 0.001(3)
O13 0.037(5) 0.021(4) 0.018(4) -0.004(3) 0.000(4) 0.002(4)
O21 0.031(5) 0.023(4) 0.014(4) 0.004(3) 0.005(4) 0.014(3)
O22 0.016(4) 0.027(5) 0.029(4) 0.004(4) 0.006(4) 0.005(3)
O23 0.028(4) 0.020(4) 0.015(4) -0.001(3) -0.001(3) 0.012(3)
O31 0.034(5) 0.019(4) 0.031(5) -0.009(4) -0.001(4) 0.000(4)
O32 0.025(4) 0.022(4) 0.013(4) -0.007(3) -0.002(3) 0.000(3)
O33 0.021(4) 0.021(4) 0.024(4) -0.004(3) 0.004(4) 0.006(3)
O41 0.026(5) 0.034(5) 0.019(4) -0.004(4) 0.002(4) 0.009(4)
O42 0.034(5) 0.028(5) 0.011(4) -0.001(3) 0.000(4) -0.002(4)
O43 0.030(5) 0.024(4) 0.021(4) 0.006(4) 0.003(4) -0.007(4)
N1 0.035(6) 0.022(5) 0.018(5) -0.006(4) 0.001(5) 0.008(4)
N2 0.032(6) 0.030(6) 0.013(5) 0.014(4) 0.003(4) 0.000(4)
N3 0.025(6) 0.016(5) 0.040(6) -0.004(5) -0.009(5) 0.003(4)
N4 0.032(6) 0.009(5) 0.018(5) 0.006(4) 0.006(4) 0.000(4)
C11 0.102(7) 0.024(5) 0.034(5) -0.004(4) 0.019(5) -0.010(4)
C12 0.106(7) 0.031(5) 0.040(5) -0.006(4) 0.019(5) -0.007(5)
C13 0.110(7) 0.034(5) 0.042(5) -0.007(4) 0.022(5) -0.004(5)
C14 0.117(7) 0.035(5) 0.043(5) -0.013(4) 0.019(5) -0.009(4)
C15 0.110(7) 0.036(5) 0.041(5) -0.010(4) 0.018(5) -0.015(5)
C16 0.105(7) 0.029(5) 0.033(5) -0.004(4) 0.017(5) -0.012(5)
C17 0.079(11) 0.031(8) 0.037(8) -0.002(7) -0.002(8) -0.021(7)
C18 0.057(10) 0.054(10) 0.026(7) -0.006(7) 0.011(7) 0.004(7)
C19 0.052(9) 0.053(9) 0.029(7) 0.024(7) -0.018(7) -0.006(7)
C21 0.041(8) 0.037(8) 0.016(6) 0.003(6) 0.001(6) 0.026(6)
C22 0.026(8) 0.054(9) 0.037(8) 0.012(7) 0.023(6) 0.015(7)
C23 0.061(10) 0.068(11) 0.027(8) 0.021(8) 0.029(7) 0.014(8)
C24 0.064(12) 0.105(15) 0.029(9) -0.006(9) 0.012(9) 0.034(10)
C25 0.050(10) 0.065(11) 0.027(8) -0.012(7) -0.005(7) 0.020(8)
C26 0.040(8) 0.033(8) 0.032(8) -0.009(6) -0.002(7) 0.012(6)
C27 0.039(9) 0.064(10) 0.049(9) 0.004(8) 0.001(7) 0.023(7)
C28 0.041(9) 0.088(12) 0.046(9) -0.006(8) -0.025(7) 0.035(8)
C29 0.050(10) 0.054(10) 0.061(10) 0.016(8) 0.010(8) 0.023(8)
C31 0.022(7) 0.026(7) 0.038(8) -0.004(6) 0.004(6) -0.005(5)
C32 0.020(7) 0.032(8) 0.046(8) -0.004(7) -0.010(6) -0.001(6)
C33 0.027(8) 0.035(8) 0.063(10) -0.005(7) -0.016(7) 0.003(6)
C34 0.027(8) 0.045(10) 0.103(14) -0.022(10) -0.001(9) 0.007(7)
C35 0.025(8) 0.060(10) 0.038(8) 0.014(7) 0.010(6) 0.007(7)
C36 0.018(7) 0.037(8) 0.047(8) -0.012(7) 0.009(6) 0.003(6)
C37 0.050(10) 0.061(11) 0.081(12) -0.020(9) -0.020(9) -0.018(8)
C38 0.062(11) 0.071(11) 0.060(10) -0.030(9) -0.008(9) -0.016(9)
C39 0.064(11) 0.054(10) 0.071(11) -0.016(9) 0.002(9) -0.017(8)
C41 0.018(6) 0.033(7) 0.010(6) -0.001(5) 0.002(5) -0.008(5)
C42 0.022(7) 0.031(7) 0.018(6) -0.007(5) 0.001(5) 0.000(5)
C43 0.041(8) 0.036(8) 0.014(6) 0.007(6) -0.006(6) -0.012(6)
C44 0.028(8) 0.054(9) 0.019(7) 0.003(6) 0.005(6) -0.010(6)
C45 0.059(10) 0.029(8) 0.026(7) -0.019(6) 0.004(7) -0.010(7)
C46 0.043(8) 0.020(7) 0.010(6) -0.005(5) 0.002(5) 0.002(6)
C47 0.074(11) 0.068(11) 0.046(9) 0.006(8) 0.009(9) -0.032(9)
C48 0.047(10) 0.104(13) 0.040(9) 0.018(9) 0.020(8) 0.025(9)
C49 0.047(9) 0.043(9) 0.033(8) 0.009(7) 0.009(7) -0.010(7)
C121 0.077(12) 0.023(8) 0.076(12) 0.008(8) 0.024(10) 0.031(8)
C122 0.073(12) 0.052(11) 0.105(14) 0.029(10) 0.019(11) 0.029(9)
C123 0.080(13) 0.055(11) 0.092(13) 0.023(9) 0.044(11) 0.035(9)
C161 0.075(12) 0.055(10) 0.037(9) 0.006(8) -0.020(8) -0.024(8)
C162 0.071(12) 0.091(13) 0.065(11) 0.022(10) -0.014(10) -0.054(10)
C163 0.090(13) 0.068(11) 0.046(9) 0.009(8) -0.024(9) -0.045(9)
C221 0.015(7) 0.055(10) 0.060(10) 0.018(8) 0.013(7) 0.011(6)
C222 0.049(11) 0.098(15) 0.115(16) 0.006(12) 0.033(11) -0.001(10)
C223 0.024(8) 0.067(11) 0.071(11) 0.016(9) 0.002(7) 0.012(7)
C261 0.067(11) 0.051(10) 0.038(9) -0.024(7) -0.004(8) 0.008(8)
C262 0.061(11) 0.045(10) 0.088(13) -0.011(9) -0.017(10) 0.010(8)
C263 0.049(10) 0.039(9) 0.081(11) -0.033(8) -0.009(9) 0.012(7)
C321 0.049(9) 0.042(9) 0.037(8) 0.000(7) -0.012(7) 0.000(7)
C322 0.079(12) 0.048(10) 0.064(11) 0.002(8) -0.020(9) -0.020(8)
C323 0.051(9) 0.041(9) 0.041(8) 0.019(7) -0.007(7) -0.003(7)
C361 0.037(9) 0.044(9) 0.050(9) 0.007(7) 0.014(7) 0.009(7)
C362 0.083(13) 0.070(12) 0.064(11) 0.010(9) 0.005(10) -0.034(10)
C363 0.038(9) 0.082(12) 0.051(10) 0.031(9) 0.005(8) -0.019(8)
C421 0.036(8) 0.039(9) 0.050(9) 0.015(7) 0.007(7) 0.020(6)
C422 0.119(15) 0.069(11) 0.039(9) 0.033(8) 0.053(10) 0.052(10)
C423 0.076(11) 0.035(8) 0.031(8) 0.018(7) -0.020(8) -0.011(7)
C461 0.056(9) 0.018(7) 0.037(8) -0.001(6) -0.006(7) 0.001(6)
C462 0.065(10) 0.037(9) 0.060(10) -0.022(8) -0.010(8) 0.020(7)
C463 0.072(11) 0.019(7) 0.044(8) 0.006(6) -0.016(8) 0.015(7)
C1 0.080(13) 0.060(11) 0.20(2) 0.039(12) -0.011(12) 0.001(9)
C2 0.080(13) 0.060(11) 0.20(2) 0.038(12) -0.010(12) 0.000(9)
C3 0.079(13) 0.059(11) 0.20(2) 0.040(12) -0.010(12) 0.000(9)
C4 0.079(13) 0.059(11) 0.20(2) 0.036(12) -0.011(12) -0.001(9)
C5 0.080(13) 0.060(11) 0.20(2) 0.036(12) -0.011(12) 0.000(9)
C6 0.079(13) 0.058(11) 0.20(2) 0.038(12) -0.011(12) 0.002(9)
C7 0.080(13) 0.062(11) 0.20(2) 0.037(12) -0.011(12) 0.001(9)
C1A 0.104(17) 0.072(14) 0.130(17) 0.011(13) 0.041(14) 0.003(12)
C2A 0.104(17) 0.072(14) 0.129(17) 0.011(13) 0.043(14) 0.001(12)
C3A 0.104(17) 0.071(14) 0.131(17) 0.010(13) 0.041(14) 0.001(12)
C4A 0.105(17) 0.071(14) 0.131(17) 0.008(13) 0.041(14) 0.003(12)
C5A 0.104(17) 0.071(14) 0.130(17) 0.010(13) 0.042(14) 0.003(12)
C6A 0.104(17) 0.071(14) 0.131(17) 0.010(13) 0.041(14) 0.004(12)
C7A 0.104(17) 0.072(14) 0.131(17) 0.009(13) 0.042(14) 0.003(12)

loop_
_atom_type_symbol
_atom_type_description
_atom_type_scat_dispersion_real
_atom_type_scat_dispersion_imag
_atom_type_scat_source
C C 0.0033 0.0016 'International Tables Vol C Tables 4.2.6.8 and 6.1.1.4'
H H 0.0000 0.0000 'International Tables Vol C Tables 4.2.6.8 and 6.1.1.4'
N N 0.0061 0.0033 'International Tables Vol C Tables 4.2.6.8 and 6.1.1.4'
O O 0.0106 0.0060 'International Tables Vol C Tables 4.2.6.8 and 6.1.1.4'
Si Si 0.0817 0.0704 'International Tables Vol C Tables 4.2.6.8 and 6.1.1.4'
Bi Bi -4.1077 10.2566 'International Tables Vol C Tables 4.2.6.8 and 6.1.1.4'

loop_
_geom_angle_atom_site_label_1
_geom_angle_atom_site_label_2
_geom_angle_atom_site_label_3
_geom_angle
O33 Bi1 O41 89.9(3)
O33 Bi1 O13 91.6(3)
O41 Bi1 O13 97.2(3)
O42 Bi2 O11 93.9(3)
O42 Bi2 O22 90.4(3)
O11 Bi2 O22 97.7(3)
O23 Bi3 O12 93.7(3)
O23 Bi3 O32 89.8(3)
O12 Bi3 O32 96.6(3)
O21 Bi4 O31 101.2(3)
O21 Bi4 O43 101.1(3)
O31 Bi4 O43 103.0(3)
O11 Si1 O13 110.1(4)
O11 Si1 O12 111.5(4)
O13 Si1 O12 113.0(4)
O11 Si1 N1 109.2(4)
O13 Si1 N1 107.5(4)
O12 Si1 N1 105.3(4)
O23 Si2 O21 109.6(4)
O23 Si2 O22 109.0(4)
O21 Si2 O22 111.3(4)
O23 Si2 N2 110.2(4)
O21 Si2 N2 108.7(4)
O22 Si2 N2 108.0(4)
O33 Si3 O31 108.1(4)
O33 Si3 O32 110.9(4)
O31 Si3 O32 110.8(4)
O33 Si3 N3 109.3(4)
O31 Si3 N3 109.6(4)
O32 Si3 N3 108.1(4)
O42 Si4 O43 109.0(4)
O42 Si4 O41 110.0(4)
O43 Si4 O41 111.6(4)
O42 Si4 N4 109.0(4)
O43 Si4 N4 109.5(4)
O41 Si4 N4 107.6(4)
N1 Si11 C17 110.2(5)
N1 Si11 C18 110.7(5)
C17 Si11 C18 107.8(6)
N1 Si11 C19 112.6(5)
C17 Si11 C19 106.7(6)
C18 Si11 C19 108.6(6)
N2 Si21 C28 110.4(5)
N2 Si21 C29 109.9(5)
C28 Si21 C29 106.9(7)
N2 Si21 C27 110.5(5)
C28 Si21 C27 109.3(6)
C29 Si21 C27 109.7(6)
N3 Si31 C37 108.6(6)
N3 Si31 C39 109.3(5)
C37 Si31 C39 111.3(7)
N3 Si31 C38 112.6(6)
C37 Si31 C38 108.4(7)
C39 Si31 C38 106.6(7)
N4 Si41 C49 109.7(5)
N4 Si41 C47 110.5(5)
C49 Si41 C47 108.2(6)
N4 Si41 C48 111.7(5)
C49 Si41 C48 109.7(6)
C47 Si41 C48 107.0(7)
Si1 O11 Bi2 140.7(4)
Si1 O12 Bi3 138.3(4)
Si1 O13 Bi1 141.3(4)
Si2 O21 Bi4 136.4(4)
Si2 O22 Bi2 126.2(4)
Si2 O23 Bi3 149.1(4)
Si3 O31 Bi4 136.7(4)
Si3 O32 Bi3 126.8(4)
Si3 O33 Bi1 148.7(4)
Si4 O41 Bi1 126.7(4)
Si4 O42 Bi2 151.4(4)
Si4 O43 Bi4 137.1(4)
C11 N1 Si11 119.4(7)
C11 N1 Si1 116.1(6)
Si11 N1 Si1 124.5(5)
C21 N2 Si21 121.0(7)
C21 N2 Si2 114.8(6)
Si21 N2 Si2 124.0(5)
C31 N3 Si31 121.3(6)
C31 N3 Si3 115.7(6)
Si31 N3 Si3 122.5(5)
C41 N4 Si41 122.4(6)
C41 N4 Si4 114.7(6)
Si41 N4 Si4 122.6(5)
C12 C11 C16 120.0
C12 C11 N1 119.6(8)
C16 C11 N1 120.3(8)
C11 C12 C13 120.0
C11 C12 C121 125.2(8)
C13 C12 C121 114.8(8)
C14 C13 C12 120.0
C14 C13 H13A 120.0
C12 C13 H13A 120.0
C15 C14 C13 120.0
C15 C14 H14A 120.0
C13 C14 H14A 120.0
C14 C15 C16 120.0
C14 C15 H15A 120.0
C16 C15 H15A 120.0
C15 C16 C11 120.0
C15 C16 C161 116.2(8)
C11 C16 C161 123.8(8)
Si11 C17 H17A 109.5
Si11 C17 H17B 109.5
H17A C17 H17B 109.5
Si11 C17 H17C 109.5
H17A C17 H17C 109.5
H17B C17 H17C 109.5
Si11 C18 H18A 109.5
Si11 C18 H18B 109.5
H18A C18 H18B 109.5
Si11 C18 H18C 109.5
H18A C18 H18C 109.5
H18B C18 H18C 109.5
Si11 C19 H19A 109.5
Si11 C19 H19B 109.5
H19A C19 H19B 109.5
Si11 C19 H19C 109.5
H19A C19 H19C 109.5
H19B C19 H19C 109.5
C22 C21 C26 120.0
C22 C21 N2 119.8(7)
C26 C21 N2 120.1(7)
C23 C22 C21 120.0
C23 C22 C221 116.6(8)
C21 C22 C221 123.4(8)
C22 C23 C24 120.0
C22 C23 H23A 120.0
C24 C23 H23A 120.0
C25 C24 C23 120.0
C25 C24 H24A 120.0
C23 C24 H24A 120.0
C24 C25 C26 120.0
C24 C25 H25A 120.0
C26 C25 H25A 120.0
C25 C26 C21 120.0
C25 C26 C261 118.7(8)
C21 C26 C261 121.3(8)
Si21 C27 H27A 109.5
Si21 C27 H27B 109.5
H27A C27 H27B 109.5
Si21 C27 H27C 109.5
H27A C27 H27C 109.5
H27B C27 H27C 109.5
Si21 C28 H28A 109.5
Si21 C28 H28B 109.5
H28A C28 H28B 109.5
Si21 C28 H28C 109.5
H28A C28 H28C 109.5
H28B C28 H28C 109.5
Si21 C29 H29A 109.5
Si21 C29 H29B 109.5
H29A C29 H29B 109.5
Si21 C29 H29C 109.5
H29A C29 H29C 109.5
H29B C29 H29C 109.5
C32 C31 C36 120.0
C32 C31 N3 120.7(7)
C36 C31 N3 119.3(7)
C33 C32 C31 120.0
C33 C32 C321 117.6(8)
C31 C32 C321 122.4(8)
C32 C33 C34 120.0
C32 C33 H33A 120.0
C34 C33 H33A 120.0
C35 C34 C33 120.0
C35 C34 H34A 120.0
C33 C34 H34A 120.0
C34 C35 C36 120.0
C34 C35 H35A 120.0
C36 C35 H35A 120.0
C35 C36 C31 120.0
C35 C36 C361 116.0(8)
C31 C36 C361 124.0(8)
Si31 C37 H37A 109.5
Si31 C37 H37B 109.5
H37A C37 H37B 109.5
Si31 C37 H37C 109.5
H37A C37 H37C 109.5
H37B C37 H37C 109.5
Si31 C38 H38A 109.5
Si31 C38 H38B 109.5
H38A C38 H38B 109.5
Si31 C38 H38C 109.5
H38A C38 H38C 109.5
H38B C38 H38C 109.5
Si31 C39 H39A 109.5
Si31 C39 H39B 109.5
H39A C39 H39B 109.5
Si31 C39 H39C 109.5
H39A C39 H39C 109.5
H39B C39 H39C 109.5
C42 C41 C46 120.0
C42 C41 N4 119.0(6)
C46 C41 N4 120.8(6)
C41 C42 C43 120.0
C41 C42 C421 122.8(7)
C43 C42 C421 117.2(7)
C42 C43 C44 120.0
C42 C43 H43A 120.0
C44 C43 H43A 120.0
C45 C44 C43 120.0
C45 C44 H44A 120.0
C43 C44 H44A 120.0
C46 C45 C44 120.0
C46 C45 H45A 120.0
C44 C45 H45A 120.0
C45 C46 C41 120.0
C45 C46 C461 117.6(7)
C41 C46 C461 122.3(7)
Si41 C47 H47A 109.5
Si41 C47 H47B 109.5
H47A C47 H47B 109.5
Si41 C47 H47C 109.5
H47A C47 H47C 109.5
H47B C47 H47C 109.5
Si41 C48 H48A 109.5
Si41 C48 H48B 109.5
H48A C48 H48B 109.5
Si41 C48 H48C 109.5
H48A C48 H48C 109.5
H48B C48 H48C 109.5
Si41 C49 H49A 109.5
Si41 C49 H49B 109.5
H49A C49 H49B 109.5
Si41 C49 H49C 109.5
H49A C49 H49C 109.5
H49B C49 H49C 109.5
C12 C121 C123 114.6(12)
C12 C121 C122 115.7(12)
C123 C121 C122 108.2(12)
C12 C121 H12A 105.8
C123 C121 H12A 105.8
C122 C121 H12A 105.8
C121 C122 H12B 109.5
C121 C122 H12C 109.5
H12B C122 H12C 109.5
C121 C122 H12D 109.5
H12B C122 H12D 109.5
H12C C122 H12D 109.5
C121 C123 H12E 109.5
C121 C123 H12F 109.5
H12E C123 H12F 109.5
C121 C123 H12G 109.5
H12E C123 H12G 109.5
H12F C123 H12G 109.5
C16 C161 C162 113.5(12)
C16 C161 C163 110.2(12)
C162 C161 C163 110.2(11)
C16 C161 H16A 107.5
C162 C161 H16A 107.5
C163 C161 H16A 107.5
C161 C162 H16B 109.5
C161 C162 H16C 109.5
H16B C162 H16C 109.5
C161 C162 H16D 109.5
H16B C162 H16D 109.5
H16C C162 H16D 109.5
C161 C163 H16E 109.5
C161 C163 H16F 109.5
H16E C163 H16F 109.5
C161 C163 H16G 109.5
H16E C163 H16G 109.5
H16F C163 H16G 109.5
C222 C221 C223 109.2(11)
C222 C221 C22 113.4(11)
C223 C221 C22 114.2(10)
C222 C221 H22A 106.5
C223 C221 H22A 106.5
C22 C221 H22A 106.5
C221 C222 H22B 109.5
C221 C222 H22C 109.5
H22B C222 H22C 109.5
C221 C222 H22D 109.5
H22B C222 H22D 109.5
H22C C222 H22D 109.5
C221 C223 H22E 109.5
C221 C223 H22F 109.5
H22E C223 H22F 109.5
C221 C223 H22G 109.5
H22E C223 H22G 109.5
H22F C223 H22G 109.5
C26 C261 C263 113.8(11)
C26 C261 C262 110.5(11)
C263 C261 C262 107.3(11)
C26 C261 H26A 108.4
C263 C261 H26A 108.4
C262 C261 H26A 108.4
C261 C262 H26B 109.5
C261 C262 H26C 109.5
H26B C262 H26C 109.5
C261 C262 H26D 109.5
H26B C262 H26D 109.5
H26C C262 H26D 109.5
C261 C263 H26E 109.5
C261 C263 H26F 109.5
H26E C263 H26F 109.5
C261 C263 H26G 109.5
H26E C263 H26G 109.5
H26F C263 H26G 109.5
C32 C321 C322 112.5(11)
C32 C321 C323 114.0(10)
C322 C321 C323 110.5(10)
C32 C321 H32A 106.4
C322 C321 H32A 106.4
C323 C321 H32A 106.4
C321 C322 H32B 109.5
C321 C322 H32C 109.5
H32B C322 H32C 109.5
C321 C322 H32D 109.5
H32B C322 H32D 109.5
H32C C322 H32D 109.5
C321 C323 H32E 109.5
C321 C323 H32F 109.5
H32E C323 H32F 109.5
C321 C323 H32G 109.5
H32E C323 H32G 109.5
H32F C323 H32G 109.5
C36 C361 C362 112.6(11)
C36 C361 C363 115.8(11)
C362 C361 C363 108.2(11)
C36 C361 H36A 106.5
C362 C361 H36A 106.5
C363 C361 H36A 106.5
C361 C362 H36B 109.5
C361 C362 H36C 109.5
H36B C362 H36C 109.5
C361 C362 H36D 109.5
H36B C362 H36D 109.5
H36C C362 H36D 109.5
C361 C363 H36E 109.5
C361 C363 H36F 109.5
H36E C363 H36F 109.5
C361 C363 H36G 109.5
H36E C363 H36G 109.5
H36F C363 H36G 109.5
C423 C421 C42 113.6(10)
C423 C421 C422 108.6(10)
C42 C421 C422 111.1(11)
C423 C421 H42A 107.8
C42 C421 H42A 107.8
C422 C421 H42A 107.8
C421 C422 H42B 109.5
C421 C422 H42C 109.5
H42B C422 H42C 109.5
C421 C422 H42D 109.5
H42B C422 H42D 109.5
H42C C422 H42D 109.5
C421 C423 H42E 109.5
C421 C423 H42F 109.5
H42E C423 H42F 109.5
C421 C423 H42G 109.5
H42E C423 H42G 109.5
H42F C423 H42G 109.5
C463 C461 C46 110.8(10)
C463 C461 C462 111.9(10)
C46 C461 C462 109.9(9)
C463 C461 H46A 108.0
C46 C461 H46A 108.0
C462 C461 H46A 108.0
C461 C462 H46B 109.5
C461 C462 H46C 109.5
H46B C462 H46C 109.5
C461 C462 H46D 109.5
H46B C462 H46D 109.5
H46C C462 H46D 109.5
C461 C463 H46E 109.5
C461 C463 H46F 109.5
H46E C463 H46F 109.5
C461 C463 H46G 109.5
H46E C463 H46G 109.5
H46F C463 H46G 109.5
C52 C51 H51A 109.5
C52 C51 H51B 109.5
H51A C51 H51B 109.5
C52 C51 H51C 109.5
H51A C51 H51C 109.5
H51B C51 H51C 109.5
C53 C52 C51 146(3)
C53 C52 H52A 100.4
C51 C52 H52A 100.4
C53 C52 H52B 100.4
C51 C52 H52B 100.4
H52A C52 H52B 104.3
C52 C53 C54 149(3)
C52 C53 H53A 99.4
C54 C53 H53A 99.4
C52 C53 H53B 99.4
C54 C53 H53B 99.4
H53A C53 H53B 104.0
C55 C54 C53 119(3)
C55 C54 H54A 107.5
C53 C54 H54A 107.5
C55 C54 H54B 107.5
C53 C54 H54B 107.5
H54A C54 H54B 107.0
C54 C55 C56 126(4)
C54 C55 H55A 105.8
C56 C55 H55A 105.8
C54 C55 H55B 105.8
C56 C55 H55B 105.8
H55A C55 H55B 106.2
C55 C56 H56A 109.4
C55 C56 H56B 109.5
H56A C56 H56B 109.5
C55 C56 H56C 109.5
H56A C56 H56C 109.5
H56B C56 H56C 109.5
C2 C1 C6 120.0
C2 C1 C7 126(3)
C6 C1 C7 114(3)
C3 C2 C1 120.0
C3 C2 H2A 120.0
C1 C2 H2A 120.0
C2 C3 C4 120.0
C2 C3 H3A 120.0
C4 C3 H3A 120.0
C5 C4 C3 120.0
C5 C4 H4A 120.0
C3 C4 H4A 120.0
C4 C5 C6 120.0
C4 C5 H5A 120.0
C6 C5 H5A 120.0
C5 C6 C1 120.0
C5 C6 H6A 120.0
C1 C6 H6A 120.0
C1 C7 H7AA 109.5
C1 C7 H7AB 109.5
H7AA C7 H7AB 109.5
C1 C7 H7AC 109.5
H7AA C7 H7AC 109.5
H7AB C7 H7AC 109.5
C2A C1A C6A 120.0
C2A C1A C7A 117(3)
C6A C1A C7A 122(3)
C1A C2A C3A 120.0
C1A C2A H2AA 120.0
C3A C2A H2AA 120.0
C4A C3A C2A 120.0
C4A C3A H3AA 120.0
C2A C3A H3AA 120.0
C5A C4A C3A 120.0
C5A C4A H4AA 120.0
C3A C4A H4AA 120.0
C4A C5A C6A 120.0
C4A C5A H5AA 120.0
C6A C5A H5AA 120.0
C5A C6A C1A 120.0
C5A C6A H6AA 120.0
C1A C6A H6AA 120.0

loop_
_geom_bond_atom_site_label_1
_geom_bond_atom_site_label_2
_geom_bond_distance
Bi1 O33 2.011(7)
Bi1 O41 2.047(7)
Bi1 O13 2.057(7)
Bi2 O42 2.014(7)
Bi2 O11 2.046(7)
Bi2 O22 2.049(7)
Bi3 O23 2.020(6)
Bi3 O12 2.047(7)
Bi3 O32 2.047(7)
Bi4 O21 2.045(7)
Bi4 O31 2.067(7)
Bi4 O43 2.071(7)
Si1 O11 1.609(7)
Si1 O13 1.611(8)
Si1 O12 1.639(7)
Si1 N1 1.747(9)
Si2 O23 1.600(7)
Si2 O21 1.629(8)
Si2 O22 1.634(7)
Si2 N2 1.750(9)
Si3 O33 1.607(7)
Si3 O31 1.617(8)
Si3 O32 1.627(7)
Si3 N3 1.755(9)
Si4 O42 1.600(8)
Si4 O43 1.615(7)
Si4 O41 1.620(7)
Si4 N4 1.763(9)
Si11 N1 1.742(9)
Si11 C17 1.854(11)
Si11 C18 1.855(12)
Si11 C19 1.870(11)
Si21 N2 1.728(9)
Si21 C28 1.821(12)
Si21 C29 1.853(13)
Si21 C27 1.859(12)
Si31 N3 1.747(9)
Si31 C37 1.820(13)
Si31 C39 1.827(14)
Si31 C38 1.851(14)
Si41 N4 1.736(9)
Si41 C49 1.845(11)
Si41 C47 1.861(13)
Si41 C48 1.876(13)
N1 C11 1.417(10)
N2 C21 1.457(9)
N3 C31 1.420(10)
N4 C41 1.443(10)
C11 C12 1.3900
C11 C16 1.3900
C12 C13 1.3900
C12 C121 1.488(16)
C13 C14 1.3900
C13 H13A 0.9500
C14 C15 1.3900
C14 H14A 0.9500
C15 C16 1.3900
C15 H15A 0.9500
C16 C161 1.510(16)
C17 H17A 0.9800
C17 H17B 0.9800
C17 H17C 0.9800
C18 H18A 0.9800
C18 H18B 0.9800
C18 H18C 0.9800
C19 H19A 0.9800
C19 H19B 0.9800
C19 H19C 0.9800
C21 C22 1.3900
C21 C26 1.3900
C22 C23 1.3900
C22 C221 1.524(14)
C23 C24 1.3900
C23 H23A 0.9500
C24 C25 1.3900
C24 H24A 0.9500
C25 C26 1.3900
C25 H25A 0.9500
C26 C261 1.505(15)
C27 H27A 0.9800
C27 H27B 0.9800
C27 H27C 0.9800
C28 H28A 0.9800
C28 H28B 0.9800
C28 H28C 0.9800
C29 H29A 0.9800
C29 H29B 0.9800
C29 H29C 0.9800
C31 C32 1.3900
C31 C36 1.3900
C32 C33 1.3900
C32 C321 1.495(14)
C33 C34 1.3900
C33 H33A 0.9500
C34 C35 1.3900
C34 H34A 0.9500
C35 C36 1.3900
C35 H35A 0.9500
C36 C361 1.481(13)
C37 H37A 0.9800
C37 H37B 0.9800
C37 H37C 0.9800
C38 H38A 0.9800
C38 H38B 0.9800
C38 H38C 0.9800
C39 H39A 0.9800
C39 H39B 0.9800
C39 H39C 0.9800
C41 C42 1.3900
C41 C46 1.3900
C42 C43 1.3900
C42 C421 1.517(13)
C43 C44 1.3900
C43 H43A 0.9500
C44 C45 1.3900
C44 H44A 0.9500
C45 C46 1.3900
C45 H45A 0.9500
C46 C461 1.533(13)
C47 H47A 0.9800
C47 H47B 0.9800
C47 H47C 0.9800
C48 H48A 0.9800
C48 H48B 0.9800
C48 H48C 0.9800
C49 H49A 0.9800
C49 H49B 0.9800
C49 H49C 0.9800
C121 C123 1.516(18)
C121 C122 1.525(17)
C121 H12A 1.0000
C122 H12B 0.9800
C122 H12C 0.9800
C122 H12D 0.9800
C123 H12E 0.9800
C123 H12F 0.9800
C123 H12G 0.9800
C161 C162 1.525(17)
C161 C163 1.546(16)
C161 H16A 1.0000
C162 H16B 0.9800
C162 H16C 0.9800
C162 H16D 0.9800
C163 H16E 0.9800
C163 H16F 0.9800
C163 H16G 0.9800
C221 C222 1.510(17)
C221 C223 1.520(16)
C221 H22A 1.0000
C222 H22B 0.9800
C222 H22C 0.9800
C222 H22D 0.9800
C223 H22E 0.9800
C223 H22F 0.9800
C223 H22G 0.9800
C261 C263 1.528(17)
C261 C262 1.549(17)
C261 H26A 1.0000
C262 H26B 0.9800
C262 H26C 0.9800
C262 H26D 0.9800
C263 H26E 0.9800
C263 H26F 0.9800
C263 H26G 0.9800
C321 C322 1.527(15)
C321 C323 1.535(16)
C321 H32A 1.0000
C322 H32B 0.9800
C322 H32C 0.9800
C322 H32D 0.9800
C323 H32E 0.9800
C323 H32F 0.9800
C323 H32G 0.9800
C361 C362 1.507(17)
C361 C363 1.530(16)
C361 H36A 1.0000
C362 H36B 0.9800
C362 H36C 0.9800
C362 H36D 0.9800
C363 H36E 0.9800
C363 H36F 0.9800
C363 H36G 0.9800
C421 C423 1.510(16)
C421 C422 1.533(16)
C421 H42A 1.0000
C422 H42B 0.9800
C422 H42C 0.9800
C422 H42D 0.9800
C423 H42E 0.9800
C423 H42F 0.9800
C423 H42G 0.9800
C461 C463 1.517(15)
C461 C462 1.539(15)
C461 H46A 1.0000
C462 H46B 0.9800
C462 H46C 0.9800
C462 H46D 0.9800
C463 H46E 0.9800
C463 H46F 0.9800
C463 H46G 0.9800
C51 C52 1.36(3)
C51 H51A 0.9800
C51 H51B 0.9800
C51 H51C 0.9800
C52 C53 1.28(3)
C52 H52A 0.9900
C52 H52B 0.9900
C53 C54 1.36(3)
C53 H53A 0.9900
C53 H53B 0.9900
C54 C55 1.37(3)
C54 H54A 0.9900
C54 H54B 0.9900
C55 C56 1.37(3)
C55 H55A 0.9900
C55 H55B 0.9900
C56 H56A 0.9800
C56 H56B 0.9800
C56 H56C 0.9800
C1 C2 1.3900
C1 C6 1.3900
C1 C7 1.49(3)
C2 C3 1.3900
C2 H2A 0.9500
C3 C4 1.3900
C3 H3A 0.9500
C4 C5 1.3900
C4 H4A 0.9500
C5 C6 1.3900
C5 H5A 0.9500
C6 H6A 0.9500
C7 H7AA 0.9800
C7 H7AB 0.9800
C7 H7AC 0.9800
C1A C2A 1.3900
C1A C6A 1.3900
C1A C7A 1.59(3)
C2A C3A 1.3900
C2A H2AA 0.9500
C3A C4A 1.3900
C3A H3AA 0.9500
C4A C5A 1.3900
C4A H4AA 0.9500
C5A C6A 1.3900
C5A H5AA 0.9500
C6A H6AA 0.9500
C7A H7A 0.9800
C7A H7B 0.9800
C7A H7C 0.9800
